data_7004116
loop_
_publ_author_name
'Elsegood, Mark R. J.'
'Kelly, Paul F.'
'Reid, Gillian'
'Slawin, Alexandra M. Z.'
'Staniland, Paul M.'

_publ_section_title
;
 Sulfimidation of thioether groups---a versatile method for modifying
 and linking thia/oxa crowns
;
_journal_issue 37
_journal_name_full 'Dalton Transactions'
_journal_page_first 5076
_journal_page_last 5082
_journal_paper_doi 10.1039/b802903b
_journal_year 2008
_chemical_formula_moiety 'C24 H20 B 1-, C12 H24 N O4 S 1+'
_chemical_formula_sum 'C36 H44 B N O4 S2'
_chemical_formula_weight 629.65
_chemical_name_systematic
;
?
;
_space_group_IT_number 2
_symmetry_cell_setting triclinic
_symmetry_space_group_name_Hall '-P 1'
_symmetry_space_group_name_H-M 'P -1'
_atom_sites_solution_hydrogens geom
_atom_sites_solution_primary direct
_atom_sites_solution_secondary difmap
_audit_creation_method SHELXL-97
_cell_angle_alpha 78.764(2)
_cell_angle_beta 81.805(2)
_cell_angle_gamma 71.051(2)
_cell_formula_units_Z 4
_cell_length_a 10.6347(5)
_cell_length_b 14.3378(7)
_cell_length_c 22.9147(11)
_cell_measurement_reflns_used 9006
_cell_measurement_temperature 150(2)
_cell_measurement_theta_max 28.66
_cell_measurement_theta_min 2.30
_cell_volume 3229.5(3)
_computing_cell_refinement 'Bruker SAINT'
_computing_data_collection 'Bruker SMART'
_computing_data_reduction 'Bruker SAINT'
_computing_molecular_graphics 'Bruker SHELXTL'
_computing_publication_material 'Bruker SHELXTL and local programs'
_computing_structure_refinement 'Bruker SHELXTL'
_computing_structure_solution 'Bruker SHELXTL'
_diffrn_ambient_temperature 150(2)
_diffrn_measured_fraction_theta_full 0.992
_diffrn_measured_fraction_theta_max 0.870
_diffrn_measurement_device_type 'Bruker SMART 1000 CCD diffractometer'
_diffrn_measurement_method '\w rotation with narrow frames'
_diffrn_radiation_monochromator graphite
_diffrn_radiation_source 'sealed tube'
_diffrn_radiation_type MoK\a
_diffrn_radiation_wavelength 0.71073
_diffrn_reflns_av_R_equivalents 0.0238
_diffrn_reflns_av_sigmaI/netI 0.0458
_diffrn_reflns_limit_h_max 13
_diffrn_reflns_limit_h_min -14
_diffrn_reflns_limit_k_max 18
_diffrn_reflns_limit_k_min -19
_diffrn_reflns_limit_l_max 30
_diffrn_reflns_limit_l_min -29
_diffrn_reflns_number 28453
_diffrn_reflns_theta_full 26.00
_diffrn_reflns_theta_max 28.90
_diffrn_reflns_theta_min 0.91
_diffrn_standards_decay_% 0
_diffrn_standards_number 0
_exptl_absorpt_coefficient_mu 0.206
_exptl_absorpt_correction_T_max 0.976
_exptl_absorpt_correction_T_min 0.878
_exptl_absorpt_correction_type multi-scan
_exptl_absorpt_process_details 'SADABS v2.10, Sheldrick, G.M., (2003)'
_exptl_crystal_colour colourless
_exptl_crystal_density_diffrn 1.295
_exptl_crystal_density_method 'not measured'
_exptl_crystal_description block
_exptl_crystal_F_000 1344
_exptl_crystal_size_max 0.65
_exptl_crystal_size_mid 0.32
_exptl_crystal_size_min 0.12
_refine_diff_density_max 0.570
_refine_diff_density_min -0.349
_refine_diff_density_rms 0.062
_refine_ls_extinction_method none
_refine_ls_goodness_of_fit_ref 1.035
_refine_ls_hydrogen_treatment constr
_refine_ls_matrix_type full
_refine_ls_number_parameters 793
_refine_ls_number_reflns 14816
_refine_ls_number_restraints 0
_refine_ls_restrained_S_all 1.035
_refine_ls_R_factor_all 0.0740
_refine_ls_R_factor_gt 0.0464
_refine_ls_shift/su_max 0.001
_refine_ls_shift/su_mean 0.000
_refine_ls_structure_factor_coef Fsqd
_refine_ls_weighting_details 'calc w=1/[\s^2^(Fo^2^)+(0.0605P)^2^+0.9348P] where P=(Fo^2^+2Fc^2^)/3'
_refine_ls_weighting_scheme calc
_refine_ls_wR_factor_gt 0.1103
_refine_ls_wR_factor_ref 0.1268
_reflns_number_gt 10459
_reflns_number_total 14816
_reflns_threshold_expression I>2\s(I)
_cod_data_source_file b802903b.txt
_cod_data_source_block '[6][BPh4]'
_cod_original_sg_symbol_H-M P-1
_cod_database_code 7004116

loop_
_symmetry_equiv_pos_as_xyz
'x, y, z'
'-x, -y, -z'

loop_
_atom_site_label
_atom_site_type_symbol
_atom_site_fract_x
_atom_site_fract_y
_atom_site_fract_z
_atom_site_U_iso_or_equiv
_atom_site_adp_type
_atom_site_occupancy
_atom_site_symmetry_multiplicity
_atom_site_calc_flag
_atom_site_refinement_flags
_atom_site_disorder_assembly
_atom_site_disorder_group
N1 N 0.32936(16) 0.87788(13) 0.40752(7) 0.0261(4) Uani 1 1 d . . .
S1 S 0.40784(5) 0.85319(4) 0.34234(2) 0.02527(12) Uani 1 1 d . . .
C1 C 0.4125(2) 0.72594(15) 0.34200(10) 0.0303(5) Uani 1 1 d . . .
H1A H 0.4267 0.6866 0.3824 0.036 Uiso 1 1 calc R . .
H1B H 0.3264 0.7253 0.3306 0.036 Uiso 1 1 calc R . .
C2 C 0.5247(2) 0.68017(17) 0.29791(10) 0.0335(5) Uani 1 1 d . . .
H2A H 0.5280 0.6102 0.2983 0.040 Uiso 1 1 calc R . .
H2B H 0.5059 0.7172 0.2573 0.040 Uiso 1 1 calc R . .
O1 O 0.65038(15) 0.68130(11) 0.31043(7) 0.0340(4) Uani 1 1 d . . .
C3 C 0.7080(2) 0.60877(16) 0.35962(10) 0.0337(5) Uani 1 1 d . . .
H3A H 0.7943 0.5637 0.3453 0.040 Uiso 1 1 calc R . .
H3B H 0.6480 0.5679 0.3761 0.040 Uiso 1 1 calc R . .
C4 C 0.7300(2) 0.65706(17) 0.40790(10) 0.0335(5) Uani 1 1 d . . .
H4A H 0.7801 0.6053 0.4387 0.040 Uiso 1 1 calc R . .
H4B H 0.7835 0.7026 0.3910 0.040 Uiso 1 1 calc R . .
O2 O 0.60558(14) 0.71161(11) 0.43425(6) 0.0306(3) Uani 1 1 d . . .
C5 C 0.6212(2) 0.75232(16) 0.48368(9) 0.0308(5) Uani 1 1 d . . .
H5A H 0.6849 0.7913 0.4719 0.037 Uiso 1 1 calc R . .
H5B H 0.6559 0.6981 0.5168 0.037 Uiso 1 1 calc R . .
C6 C 0.4859(2) 0.81893(16) 0.50320(9) 0.0302(5) Uani 1 1 d . . .
H6A H 0.4928 0.8487 0.5377 0.036 Uiso 1 1 calc R . .
H6B H 0.4232 0.7792 0.5158 0.036 Uiso 1 1 calc R . .
S2 S 0.42421(5) 0.91665(4) 0.44198(2) 0.02442(12) Uani 1 1 d . . .
C7 C 0.3007(2) 1.00480(16) 0.48278(10) 0.0324(5) Uani 1 1 d . . .
H7A H 0.2344 0.9732 0.5053 0.039 Uiso 1 1 calc R . .
H7B H 0.3440 1.0243 0.5119 0.039 Uiso 1 1 calc R . .
C8 C 0.2311(2) 1.09606(17) 0.44124(10) 0.0337(5) Uani 1 1 d . . .
H8A H 0.1861 1.0774 0.4124 0.040 Uiso 1 1 calc R . .
H8B H 0.1627 1.1437 0.4642 0.040 Uiso 1 1 calc R . .
O3 O 0.32852(15) 1.14105(11) 0.41029(7) 0.0341(4) Uani 1 1 d . . .
C9 C 0.2842(2) 1.20819(17) 0.35655(11) 0.0391(6) Uani 1 1 d . . .
H9A H 0.3200 1.2653 0.3513 0.047 Uiso 1 1 calc R . .
H9B H 0.1855 1.2348 0.3603 0.047 Uiso 1 1 calc R . .
C10 C 0.3287(2) 1.15725(17) 0.30291(10) 0.0373(5) Uani 1 1 d . . .
H10A H 0.2923 1.2034 0.2669 0.045 Uiso 1 1 calc R . .
H10B H 0.4273 1.1354 0.2965 0.045 Uiso 1 1 calc R . .
O4 O 0.28004(16) 1.07280(11) 0.31382(7) 0.0384(4) Uani 1 1 d . . .
C11 C 0.3022(3) 1.02183(17) 0.26492(10) 0.0386(6) Uani 1 1 d . . .
H11A H 0.3931 1.0154 0.2451 0.046 Uiso 1 1 calc R . .
H11B H 0.2366 1.0587 0.2354 0.046 Uiso 1 1 calc R . .
C12 C 0.2870(2) 0.91965(16) 0.28897(10) 0.0344(5) Uani 1 1 d . . .
H12A H 0.3005 0.8815 0.2557 0.041 Uiso 1 1 calc R . .
H12B H 0.1958 0.9268 0.3084 0.041 Uiso 1 1 calc R . .
N2 N 0.69280(16) 0.09136(13) 0.10960(7) 0.0257(4) Uani 1 1 d . . .
S3 S 0.57176(5) 0.08071(4) 0.07607(2) 0.02480(12) Uani 1 1 d . . .
C13 C 0.6702(2) 0.01057(16) 0.01925(9) 0.0293(5) Uani 1 1 d . . .
H13A H 0.6123 0.0106 -0.0109 0.035 Uiso 1 1 calc R . .
H13B H 0.7385 0.0419 -0.0011 0.035 Uiso 1 1 calc R . .
C14 C 0.7368(2) -0.09465(16) 0.04733(10) 0.0313(5) Uani 1 1 d . . .
H14A H 0.7923 -0.1339 0.0167 0.038 Uiso 1 1 calc R . .
H14B H 0.7948 -0.0954 0.0777 0.038 Uiso 1 1 calc R . .
O5 O 0.63369(14) -0.13578(11) 0.07441(7) 0.0319(3) Uani 1 1 d . . .
C15 C 0.6782(2) -0.22763(16) 0.11467(11) 0.0348(5) Uani 1 1 d . . .
H15A H 0.7426 -0.2780 0.0922 0.042 Uiso 1 1 calc R . .
H15B H 0.6008 -0.2520 0.1300 0.042 Uiso 1 1 calc R . .
C16 C 0.7433(2) -0.21998(16) 0.16703(10) 0.0337(5) Uani 1 1 d . . .
H16A H 0.7613 -0.2837 0.1953 0.040 Uiso 1 1 calc R . .
H16B H 0.8294 -0.2068 0.1530 0.040 Uiso 1 1 calc R . .
O6 O 0.65667(14) -0.14072(11) 0.19627(7) 0.0327(3) Uani 1 1 d . . .
C17 C 0.7208(2) -0.11726(16) 0.23958(10) 0.0322(5) Uani 1 1 d . . .
H17A H 0.7890 -0.1784 0.2565 0.039 Uiso 1 1 calc R . .
H17B H 0.6541 -0.0936 0.2725 0.039 Uiso 1 1 calc R . .
C18 C 0.7873(2) -0.03705(15) 0.21256(9) 0.0289(5) Uani 1 1 d . . .
H18A H 0.8560 -0.0610 0.1803 0.035 Uiso 1 1 calc R . .
H18B H 0.8317 -0.0231 0.2436 0.035 Uiso 1 1 calc R . .
S4 S 0.66278(5) 0.07634(4) 0.18265(2) 0.02397(12) Uani 1 1 d . . .
C19 C 0.7311(2) 0.16742(16) 0.19851(9) 0.0302(5) Uani 1 1 d . . .
H19A H 0.7351 0.1603 0.2421 0.036 Uiso 1 1 calc R . .
H19B H 0.8228 0.1568 0.1790 0.036 Uiso 1 1 calc R . .
C20 C 0.6438(2) 0.27037(16) 0.17537(10) 0.0336(5) Uani 1 1 d . . .
H20A H 0.6727 0.3219 0.1879 0.040 Uiso 1 1 calc R . .
H20B H 0.6482 0.2813 0.1312 0.040 Uiso 1 1 calc R . .
O7 O 0.51182(16) 0.27503(11) 0.20034(7) 0.0366(4) Uani 1 1 d . . .
C21 C 0.4086(2) 0.36041(17) 0.17576(11) 0.0394(6) Uani 1 1 d . . .
H21A H 0.4318 0.4215 0.1769 0.047 Uiso 1 1 calc R . .
H21B H 0.3242 0.3638 0.2011 0.047 Uiso 1 1 calc R . .
C22 C 0.3868(2) 0.35895(17) 0.11283(11) 0.0381(5) Uani 1 1 d . . .
H22A H 0.3126 0.4184 0.0989 0.046 Uiso 1 1 calc R . .
H22B H 0.4683 0.3608 0.0863 0.046 Uiso 1 1 calc R . .
O8 O 0.35548(16) 0.26993(11) 0.11056(7) 0.0385(4) Uani 1 1 d . . .
C23 C 0.3640(2) 0.25152(18) 0.05129(11) 0.0380(5) Uani 1 1 d . . .
H23A H 0.3298 0.3158 0.0247 0.046 Uiso 1 1 calc R . .
H23B H 0.3069 0.2097 0.0498 0.046 Uiso 1 1 calc R . .
C24 C 0.5061(2) 0.19918(16) 0.02878(9) 0.0318(5) Uani 1 1 d . . .
H24A H 0.5629 0.2420 0.0284 0.038 Uiso 1 1 calc R . .
H24B H 0.5078 0.1879 -0.0126 0.038 Uiso 1 1 calc R . .
B1 B 0.1997(2) 0.71502(16) 0.12290(10) 0.0216(4) Uani 1 1 d . . .
C25 C 0.11941(19) 0.69477(14) 0.07232(9) 0.0222(4) Uani 1 1 d . . .
C26 C 0.1369(2) 0.73599(15) 0.01194(9) 0.0274(4) Uani 1 1 d . . .
H26 H 0.1891 0.7804 0.0017 0.033 Uiso 1 1 calc R . .
C27 C 0.0815(2) 0.71488(16) -0.03346(9) 0.0317(5) Uani 1 1 d . . .
H27 H 0.0976 0.7437 -0.0737 0.038 Uiso 1 1 calc R . .
C28 C 0.0031(2) 0.65215(17) -0.02024(10) 0.0366(5) Uani 1 1 d . . .
H28 H -0.0352 0.6375 -0.0510 0.044 Uiso 1 1 calc R . .
C29 C -0.0188(2) 0.61089(17) 0.03894(10) 0.0347(5) Uani 1 1 d . . .
H29 H -0.0725 0.5676 0.0489 0.042 Uiso 1 1 calc R . .
C30 C 0.0377(2) 0.63274(15) 0.08360(9) 0.0276(4) Uani 1 1 d . . .
H30 H 0.0201 0.6042 0.1237 0.033 Uiso 1 1 calc R . .
C31 C 0.35623(19) 0.64247(14) 0.11818(8) 0.0214(4) Uani 1 1 d . . .
C32 C 0.4233(2) 0.60280(14) 0.06698(9) 0.0248(4) Uani 1 1 d . . .
H32 H 0.3754 0.6156 0.0328 0.030 Uiso 1 1 calc R . .
C33 C 0.5570(2) 0.54554(15) 0.06396(9) 0.0294(5) Uani 1 1 d . . .
H33 H 0.5981 0.5208 0.0281 0.035 Uiso 1 1 calc R . .
C34 C 0.6304(2) 0.52424(15) 0.11264(10) 0.0285(5) Uani 1 1 d . . .
H34 H 0.7218 0.4854 0.1106 0.034 Uiso 1 1 calc R . .
C35 C 0.5677(2) 0.56092(15) 0.16460(9) 0.0268(4) Uani 1 1 d . . .
H35 H 0.6164 0.5470 0.1986 0.032 Uiso 1 1 calc R . .
C36 C 0.4341(2) 0.61793(14) 0.16709(9) 0.0248(4) Uani 1 1 d . . .
H36 H 0.3934 0.6414 0.2034 0.030 Uiso 1 1 calc R . .
C37 C 0.13708(18) 0.68858(15) 0.19206(9) 0.0238(4) Uani 1 1 d . . .
C38 C 0.1357(2) 0.59084(16) 0.21634(9) 0.0288(5) Uani 1 1 d . . .
H38 H 0.1666 0.5410 0.1913 0.035 Uiso 1 1 calc R . .
C39 C 0.0911(2) 0.56395(19) 0.27523(10) 0.0365(5) Uani 1 1 d . . .
H39 H 0.0889 0.4976 0.2893 0.044 Uiso 1 1 calc R . .
C40 C 0.0500(2) 0.6339(2) 0.31342(10) 0.0411(6) Uani 1 1 d . . .
H40 H 0.0213 0.6156 0.3540 0.049 Uiso 1 1 calc R . .
C41 C 0.0510(2) 0.7300(2) 0.29219(10) 0.0390(6) Uani 1 1 d . . .
H41 H 0.0232 0.7784 0.3182 0.047 Uiso 1 1 calc R . .
C42 C 0.09280(19) 0.75701(17) 0.23234(9) 0.0296(5) Uani 1 1 d . . .
H42 H 0.0911 0.8243 0.2185 0.036 Uiso 1 1 calc R . .
C43 C 0.19264(19) 0.83334(14) 0.11215(8) 0.0219(4) Uani 1 1 d . . .
C44 C 0.2911(2) 0.86629(15) 0.12894(9) 0.0261(4) Uani 1 1 d . . .
H44 H 0.3715 0.8178 0.1414 0.031 Uiso 1 1 calc R . .
C45 C 0.2763(2) 0.96654(16) 0.12811(9) 0.0305(5) Uani 1 1 d . . .
H45 H 0.3457 0.9851 0.1399 0.037 Uiso 1 1 calc R . .
C46 C 0.1604(2) 1.03937(16) 0.11003(9) 0.0320(5) Uani 1 1 d . . .
H46 H 0.1487 1.1079 0.1103 0.038 Uiso 1 1 calc R . .
C47 C 0.0615(2) 1.01051(16) 0.09154(10) 0.0323(5) Uani 1 1 d . . .
H47 H -0.0178 1.0595 0.0783 0.039 Uiso 1 1 calc R . .
C48 C 0.0791(2) 0.90996(15) 0.09248(9) 0.0280(4) Uani 1 1 d . . .
H48 H 0.0108 0.8921 0.0791 0.034 Uiso 1 1 calc R . .
B2 B 0.7886(2) 0.28232(16) 0.36225(10) 0.0206(4) Uani 1 1 d . . .
C49 C 0.86032(19) 0.31288(14) 0.29539(9) 0.0231(4) Uani 1 1 d . . .
C50 C 0.8301(2) 0.41218(15) 0.26707(9) 0.0258(4) Uani 1 1 d . . .
H50 H 0.7595 0.4611 0.2848 0.031 Uiso 1 1 calc R . .
C51 C 0.8983(2) 0.44313(16) 0.21419(9) 0.0304(5) Uani 1 1 d . . .
H51 H 0.8751 0.5118 0.1972 0.037 Uiso 1 1 calc R . .
C52 C 0.9995(2) 0.37407(17) 0.18641(9) 0.0331(5) Uani 1 1 d . . .
H52 H 1.0470 0.3946 0.1505 0.040 Uiso 1 1 calc R . .
C53 C 1.0306(2) 0.27482(18) 0.21171(10) 0.0358(5) Uani 1 1 d . . .
H53 H 1.0990 0.2263 0.1927 0.043 Uiso 1 1 calc R . .
C54 C 0.9622(2) 0.24489(16) 0.26510(9) 0.0305(5) Uani 1 1 d . . .
H54 H 0.9856 0.1759 0.2815 0.037 Uiso 1 1 calc R . .
C55 C 0.79054(19) 0.16489(14) 0.36973(9) 0.0229(4) Uani 1 1 d . . .
C56 C 0.6828(2) 0.13519(15) 0.35941(8) 0.0248(4) Uani 1 1 d . . .
H56 H 0.6008 0.1852 0.3507 0.030 Uiso 1 1 calc R . .
C57 C 0.6914(2) 0.03584(16) 0.36144(9) 0.0307(5) Uani 1 1 d . . .
H57 H 0.6162 0.0195 0.3539 0.037 Uiso 1 1 calc R . .
C58 C 0.8084(2) -0.03927(16) 0.37427(10) 0.0350(5) Uani 1 1 d . . .
H58 H 0.8145 -0.1072 0.3754 0.042 Uiso 1 1 calc R . .
C59 C 0.9169(2) -0.01389(16) 0.38549(10) 0.0363(5) Uani 1 1 d . . .
H59 H 0.9982 -0.0645 0.3945 0.044 Uiso 1 1 calc R . .
C60 C 0.9062(2) 0.08594(16) 0.38353(10) 0.0311(5) Uani 1 1 d . . .
H60 H 0.9814 0.1014 0.3920 0.037 Uiso 1 1 calc R . .
C61 C 0.87196(18) 0.29673(14) 0.41342(9) 0.0227(4) Uani 1 1 d . . .
C62 C 0.8586(2) 0.25172(16) 0.47329(9) 0.0282(4) Uani 1 1 d . . .
H62 H 0.8116 0.2038 0.4829 0.034 Uiso 1 1 calc R . .
C63 C 0.9112(2) 0.27421(17) 0.51905(10) 0.0356(5) Uani 1 1 d . . .
H63 H 0.8974 0.2435 0.5591 0.043 Uiso 1 1 calc R . .
C64 C 0.9835(2) 0.34117(18) 0.50638(10) 0.0386(6) Uani 1 1 d . . .
H64 H 1.0190 0.3573 0.5375 0.046 Uiso 1 1 calc R . .
C65 C 1.0038(2) 0.38472(17) 0.44748(10) 0.0347(5) Uani 1 1 d . . .
H65 H 1.0556 0.4295 0.4380 0.042 Uiso 1 1 calc R . .
C66 C 0.9483(2) 0.36260(15) 0.40266(9) 0.0270(4) Uani 1 1 d . . .
H66 H 0.9628 0.3936 0.3628 0.032 Uiso 1 1 calc R . .
C67 C 0.63431(19) 0.35695(14) 0.36995(9) 0.0222(4) Uani 1 1 d . . .
C68 C 0.5776(2) 0.40041(15) 0.42127(9) 0.0263(4) Uani 1 1 d . . .
H68 H 0.6314 0.3869 0.4535 0.032 Uiso 1 1 calc R . .
C69 C 0.4464(2) 0.46225(16) 0.42732(10) 0.0325(5) Uani 1 1 d . . .
H69 H 0.4127 0.4893 0.4631 0.039 Uiso 1 1 calc R . .
C70 C 0.3653(2) 0.48430(16) 0.38113(11) 0.0341(5) Uani 1 1 d . . .
H70 H 0.2759 0.5267 0.3847 0.041 Uiso 1 1 calc R . .
C71 C 0.4168(2) 0.44345(16) 0.32972(10) 0.0320(5) Uani 1 1 d . . .
H71 H 0.3624 0.4577 0.2977 0.038 Uiso 1 1 calc R . .
C72 C 0.5480(2) 0.38152(15) 0.32460(9) 0.0281(4) Uani 1 1 d . . .
H72 H 0.5806 0.3546 0.2887 0.034 Uiso 1 1 calc R . .

loop_
_atom_site_aniso_label
_atom_site_aniso_U_11
_atom_site_aniso_U_22
_atom_site_aniso_U_33
_atom_site_aniso_U_23
_atom_site_aniso_U_13
_atom_site_aniso_U_12
N1 0.0263(9) 0.0316(10) 0.0237(9) -0.0078(7) -0.0006(7) -0.0119(7)
S1 0.0281(3) 0.0260(3) 0.0233(2) -0.0068(2) -0.0012(2) -0.0092(2)
C1 0.0339(12) 0.0270(11) 0.0337(12) -0.0090(9) -0.0023(9) -0.0121(9)
C2 0.0367(12) 0.0340(12) 0.0327(12) -0.0132(10) -0.0025(10) -0.0103(10)
O1 0.0338(8) 0.0339(9) 0.0346(8) -0.0071(7) -0.0019(7) -0.0105(7)
C3 0.0326(12) 0.0264(11) 0.0407(13) -0.0086(10) -0.0012(10) -0.0058(9)
C4 0.0282(11) 0.0312(12) 0.0389(13) -0.0079(10) -0.0051(9) -0.0037(9)
O2 0.0284(8) 0.0331(8) 0.0311(8) -0.0102(7) -0.0034(6) -0.0073(6)
C5 0.0323(12) 0.0334(12) 0.0277(11) -0.0036(9) -0.0071(9) -0.0105(9)
C6 0.0326(12) 0.0365(12) 0.0220(10) -0.0029(9) -0.0017(9) -0.0127(10)
S2 0.0252(3) 0.0277(3) 0.0226(2) -0.0071(2) 0.00077(19) -0.0106(2)
C7 0.0331(12) 0.0378(13) 0.0307(11) -0.0167(10) 0.0060(9) -0.0137(10)
C8 0.0254(11) 0.0377(13) 0.0393(13) -0.0162(10) 0.0025(9) -0.0078(9)
O3 0.0326(8) 0.0355(9) 0.0372(9) -0.0080(7) -0.0048(7) -0.0123(7)
C9 0.0370(13) 0.0269(12) 0.0527(15) -0.0037(11) -0.0134(11) -0.0063(10)
C10 0.0424(13) 0.0302(12) 0.0399(13) 0.0044(10) -0.0105(11) -0.0149(10)
O4 0.0522(10) 0.0322(9) 0.0334(9) -0.0064(7) -0.0048(7) -0.0152(8)
C11 0.0492(14) 0.0348(13) 0.0268(11) -0.0029(10) -0.0088(10) -0.0048(11)
C12 0.0383(13) 0.0347(13) 0.0302(12) -0.0078(10) -0.0107(10) -0.0066(10)
N2 0.0270(9) 0.0336(10) 0.0202(8) -0.0053(7) -0.0014(7) -0.0142(8)
S3 0.0265(3) 0.0270(3) 0.0238(2) -0.0049(2) -0.0012(2) -0.0119(2)
C13 0.0338(12) 0.0343(12) 0.0254(10) -0.0112(9) 0.0020(9) -0.0162(10)
C14 0.0302(11) 0.0354(12) 0.0330(12) -0.0129(10) 0.0037(9) -0.0146(10)
O5 0.0282(8) 0.0312(8) 0.0406(9) -0.0072(7) -0.0030(7) -0.0138(7)
C15 0.0321(12) 0.0243(11) 0.0488(14) -0.0077(10) -0.0003(10) -0.0098(9)
C16 0.0305(12) 0.0240(11) 0.0416(13) -0.0037(10) 0.0024(10) -0.0050(9)
O6 0.0303(8) 0.0257(8) 0.0397(9) -0.0047(7) -0.0029(7) -0.0056(6)
C17 0.0340(12) 0.0276(12) 0.0306(11) 0.0022(9) -0.0042(9) -0.0071(9)
C18 0.0291(11) 0.0291(11) 0.0262(11) -0.0030(9) -0.0027(9) -0.0063(9)
S4 0.0274(3) 0.0243(3) 0.0202(2) -0.00379(19) -0.00020(19) -0.0086(2)
C19 0.0408(13) 0.0350(12) 0.0214(10) -0.0063(9) -0.0031(9) -0.0193(10)
C20 0.0483(14) 0.0274(12) 0.0291(11) -0.0064(9) 0.0021(10) -0.0182(10)
O7 0.0453(9) 0.0267(8) 0.0342(9) -0.0045(7) 0.0075(7) -0.0108(7)
C21 0.0472(14) 0.0238(12) 0.0438(14) -0.0072(10) 0.0057(11) -0.0091(10)
C22 0.0415(13) 0.0256(12) 0.0462(14) -0.0044(10) 0.0011(11) -0.0117(10)
O8 0.0399(9) 0.0312(9) 0.0466(10) -0.0080(7) 0.0057(7) -0.0164(7)
C23 0.0323(12) 0.0341(13) 0.0502(15) -0.0047(11) -0.0099(11) -0.0121(10)
C24 0.0376(12) 0.0325(12) 0.0257(11) 0.0003(9) -0.0078(9) -0.0118(10)
B1 0.0212(11) 0.0214(11) 0.0211(11) -0.0021(9) -0.0014(9) -0.0060(9)
C25 0.0227(10) 0.0192(10) 0.0231(10) -0.0032(8) -0.0017(8) -0.0045(8)
C26 0.0262(11) 0.0268(11) 0.0282(11) -0.0025(9) -0.0025(8) -0.0075(9)
C27 0.0355(12) 0.0333(12) 0.0221(10) -0.0040(9) -0.0057(9) -0.0036(10)
C28 0.0402(13) 0.0363(13) 0.0364(13) -0.0163(10) -0.0117(10) -0.0062(10)
C29 0.0386(13) 0.0318(12) 0.0405(13) -0.0114(10) -0.0057(10) -0.0158(10)
C30 0.0307(11) 0.0266(11) 0.0271(11) -0.0051(9) -0.0022(9) -0.0104(9)
C31 0.0246(10) 0.0161(9) 0.0233(10) -0.0009(8) -0.0011(8) -0.0077(8)
C32 0.0277(10) 0.0233(10) 0.0223(10) -0.0027(8) -0.0017(8) -0.0072(8)
C33 0.0334(12) 0.0229(11) 0.0296(11) -0.0058(9) 0.0039(9) -0.0072(9)
C34 0.0233(10) 0.0203(10) 0.0384(12) -0.0019(9) 0.0005(9) -0.0048(8)
C35 0.0261(10) 0.0236(10) 0.0297(11) -0.0015(9) -0.0061(9) -0.0066(8)
C36 0.0263(10) 0.0234(10) 0.0248(10) -0.0047(8) -0.0011(8) -0.0078(8)
C37 0.0157(9) 0.0299(11) 0.0247(10) -0.0035(8) -0.0026(8) -0.0056(8)
C38 0.0256(11) 0.0314(12) 0.0275(11) -0.0010(9) -0.0028(9) -0.0081(9)
C39 0.0263(11) 0.0462(14) 0.0321(12) 0.0099(10) -0.0055(9) -0.0125(10)
C40 0.0236(11) 0.0673(18) 0.0231(11) 0.0028(11) 0.0005(9) -0.0081(11)
C41 0.0264(11) 0.0583(16) 0.0284(12) -0.0157(11) -0.0007(9) -0.0030(11)
C42 0.0220(10) 0.0357(12) 0.0288(11) -0.0085(9) -0.0024(8) -0.0036(9)
C43 0.0228(10) 0.0214(10) 0.0201(9) -0.0038(8) 0.0018(8) -0.0061(8)
C44 0.0268(10) 0.0277(11) 0.0245(10) -0.0058(8) -0.0014(8) -0.0086(9)
C45 0.0385(12) 0.0342(12) 0.0248(11) -0.0082(9) 0.0016(9) -0.0190(10)
C46 0.0452(13) 0.0218(11) 0.0299(11) -0.0092(9) 0.0098(10) -0.0139(10)
C47 0.0305(11) 0.0231(11) 0.0356(12) -0.0031(9) 0.0057(9) -0.0023(9)
C48 0.0240(10) 0.0270(11) 0.0317(11) -0.0044(9) 0.0014(9) -0.0078(9)
B2 0.0197(10) 0.0198(11) 0.0218(11) -0.0027(9) -0.0037(8) -0.0050(8)
C49 0.0243(10) 0.0236(10) 0.0224(10) -0.0039(8) -0.0063(8) -0.0068(8)
C50 0.0260(10) 0.0249(11) 0.0263(10) -0.0059(8) -0.0027(8) -0.0060(8)
C51 0.0356(12) 0.0272(11) 0.0281(11) 0.0016(9) -0.0058(9) -0.0114(9)
C52 0.0322(12) 0.0446(14) 0.0225(10) -0.0033(10) -0.0004(9) -0.0136(10)
C53 0.0344(12) 0.0392(13) 0.0287(11) -0.0106(10) 0.0040(9) -0.0041(10)
C54 0.0324(12) 0.0258(11) 0.0299(11) -0.0047(9) -0.0018(9) -0.0042(9)
C55 0.0233(10) 0.0227(10) 0.0223(10) -0.0048(8) 0.0012(8) -0.0071(8)
C56 0.0280(11) 0.0258(11) 0.0202(10) -0.0052(8) 0.0002(8) -0.0077(8)
C57 0.0408(13) 0.0330(12) 0.0239(10) -0.0081(9) 0.0028(9) -0.0193(10)
C58 0.0516(14) 0.0222(11) 0.0301(11) -0.0081(9) 0.0101(10) -0.0130(10)
C59 0.0339(12) 0.0239(11) 0.0405(13) -0.0024(10) 0.0061(10) -0.0002(9)
C60 0.0255(11) 0.0276(11) 0.0373(12) -0.0020(9) -0.0010(9) -0.0067(9)
C61 0.0185(9) 0.0217(10) 0.0262(10) -0.0042(8) -0.0027(8) -0.0034(8)
C62 0.0245(10) 0.0312(11) 0.0272(11) 0.0002(9) -0.0048(8) -0.0082(9)
C63 0.0335(12) 0.0423(14) 0.0257(11) -0.0022(10) -0.0072(9) -0.0043(10)
C64 0.0394(13) 0.0448(14) 0.0343(12) -0.0141(11) -0.0140(10) -0.0075(11)
C65 0.0327(12) 0.0355(13) 0.0413(13) -0.0091(10) -0.0091(10) -0.0133(10)
C66 0.0270(11) 0.0256(11) 0.0274(11) -0.0040(8) -0.0048(8) -0.0057(8)
C67 0.0232(10) 0.0167(9) 0.0266(10) -0.0025(8) -0.0035(8) -0.0060(8)
C68 0.0271(11) 0.0243(11) 0.0282(11) -0.0054(8) -0.0031(8) -0.0076(8)
C69 0.0316(12) 0.0278(12) 0.0339(12) -0.0077(9) 0.0043(9) -0.0046(9)
C70 0.0221(11) 0.0253(11) 0.0481(14) -0.0008(10) -0.0026(10) -0.0011(9)
C71 0.0256(11) 0.0286(12) 0.0398(13) 0.0001(10) -0.0104(9) -0.0053(9)
C72 0.0270(11) 0.0266(11) 0.0301(11) -0.0048(9) -0.0055(9) -0.0059(9)

loop_
_atom_type_symbol
_atom_type_description
_atom_type_scat_dispersion_real
_atom_type_scat_dispersion_imag
_atom_type_scat_source
C C 0.0033 0.0016 'International Tables Vol C Tables 4.2.6.8 and 6.1.1.4'
H H 0.0000 0.0000 'International Tables Vol C Tables 4.2.6.8 and 6.1.1.4'
B B 0.0013 0.0007 'International Tables Vol C Tables 4.2.6.8 and 6.1.1.4'
N N 0.0061 0.0033 'International Tables Vol C Tables 4.2.6.8 and 6.1.1.4'
O O 0.0106 0.0060 'International Tables Vol C Tables 4.2.6.8 and 6.1.1.4'
S S 0.1246 0.1234 'International Tables Vol C Tables 4.2.6.8 and 6.1.1.4'

loop_
_geom_angle_atom_site_label_1
_geom_angle_atom_site_label_2
_geom_angle_atom_site_label_3
_geom_angle
_geom_angle_site_symmetry_1
_geom_angle_site_symmetry_3
_geom_angle_publ_flag
S1 N1 S2 107.97(10) . . ?
N1 S1 C12 104.78(10) . . ?
N1 S1 C1 103.95(9) . . ?
C12 S1 C1 100.39(10) . . ?
C2 C1 S1 109.17(15) . . ?
O1 C2 C1 112.99(17) . . ?
C2 O1 C3 115.21(17) . . ?
O1 C3 C4 111.67(18) . . ?
O2 C4 C3 109.96(17) . . ?
C4 O2 C5 111.95(16) . . ?
O2 C5 C6 107.48(17) . . ?
C5 C6 S2 109.38(14) . . ?
N1 S2 C7 101.20(10) . . ?
N1 S2 C6 106.86(10) . . ?
C7 S2 C6 99.56(10) . . ?
C8 C7 S2 110.80(15) . . ?
O3 C8 C7 108.24(17) . . ?
C8 O3 C9 113.14(17) . . ?
O3 C9 C10 111.59(18) . . ?
O4 C10 C9 107.16(19) . . ?
C11 O4 C10 114.43(18) . . ?
O4 C11 C12 107.14(18) . . ?
C11 C12 S1 109.72(16) . . ?
S4 N2 S3 112.22(10) . . ?
N2 S3 C13 99.45(9) . . ?
N2 S3 C24 106.52(10) . . ?
C13 S3 C24 98.36(10) . . ?
C14 C13 S3 109.43(14) . . ?
O5 C14 C13 106.92(17) . . ?
C14 O5 C15 114.36(16) . . ?
O5 C15 C16 114.49(17) . . ?
O6 C16 C15 109.09(17) . . ?
C16 O6 C17 112.20(16) . . ?
O6 C17 C18 111.78(17) . . ?
C17 C18 S4 109.72(14) . . ?
N2 S4 C19 99.26(9) . . ?
N2 S4 C18 107.09(9) . . ?
C19 S4 C18 99.43(10) . . ?
C20 C19 S4 108.96(15) . . ?
O7 C20 C19 106.08(17) . . ?
C20 O7 C21 115.25(17) . . ?
O7 C21 C22 113.58(18) . . ?
O8 C22 C21 109.23(19) . . ?
C23 O8 C22 112.36(17) . . ?
O8 C23 C24 112.11(18) . . ?
C23 C24 S3 110.48(16) . . ?
C43 B1 C37 106.97(15) . . ?
C43 B1 C25 110.08(16) . . ?
C37 B1 C25 113.24(16) . . ?
C43 B1 C31 110.77(16) . . ?
C37 B1 C31 106.88(15) . . ?
C25 B1 C31 108.86(15) . . ?
C30 C25 C26 114.55(18) . . ?
C30 C25 B1 125.00(17) . . ?
C26 C25 B1 120.33(17) . . ?
C27 C26 C25 123.1(2) . . ?
C28 C27 C26 120.2(2) . . ?
C27 C28 C29 118.7(2) . . ?
C30 C29 C28 120.2(2) . . ?
C29 C30 C25 123.2(2) . . ?
C32 C31 C36 114.72(18) . . ?
C32 C31 B1 124.66(17) . . ?
C36 C31 B1 120.60(17) . . ?
C33 C32 C31 122.91(19) . . ?
C34 C33 C32 120.62(19) . . ?
C33 C34 C35 118.52(19) . . ?
C34 C35 C36 120.32(19) . . ?
C35 C36 C31 122.89(18) . . ?
C42 C37 C38 114.87(19) . . ?
C42 C37 B1 123.89(18) . . ?
C38 C37 B1 121.01(17) . . ?
C39 C38 C37 123.0(2) . . ?
C40 C39 C38 119.9(2) . . ?
C41 C40 C39 119.4(2) . . ?
C40 C41 C42 120.3(2) . . ?
C41 C42 C37 122.5(2) . . ?
C48 C43 C44 114.67(18) . . ?
C48 C43 B1 121.90(17) . . ?
C44 C43 B1 122.95(17) . . ?
C45 C44 C43 123.1(2) . . ?
C46 C45 C44 120.1(2) . . ?
C45 C46 C47 118.92(19) . . ?
C48 C47 C46 119.8(2) . . ?
C47 C48 C43 123.4(2) . . ?
C61 B2 C67 107.78(15) . . ?
C61 B2 C55 110.76(16) . . ?
C67 B2 C55 110.67(15) . . ?
C61 B2 C49 108.84(15) . . ?
C67 B2 C49 110.31(15) . . ?
C55 B2 C49 108.47(15) . . ?
C50 C49 C54 114.73(18) . . ?
C50 C49 B2 121.20(17) . . ?
C54 C49 B2 123.86(17) . . ?
C51 C50 C49 123.36(19) . . ?
C52 C51 C50 120.0(2) . . ?
C53 C52 C51 118.8(2) . . ?
C52 C53 C54 120.6(2) . . ?
C53 C54 C49 122.5(2) . . ?
C60 C55 C56 114.52(18) . . ?
C60 C55 B2 121.06(17) . . ?
C56 C55 B2 124.30(17) . . ?
C57 C56 C55 122.78(19) . . ?
C58 C57 C56 120.6(2) . . ?
C57 C58 C59 118.8(2) . . ?
C58 C59 C60 119.8(2) . . ?
C59 C60 C55 123.5(2) . . ?
C66 C61 C62 114.90(18) . . ?
C66 C61 B2 123.17(17) . . ?
C62 C61 B2 121.54(17) . . ?
C63 C62 C61 122.9(2) . . ?
C64 C63 C62 120.0(2) . . ?
C63 C64 C65 119.2(2) . . ?
C66 C65 C64 119.8(2) . . ?
C65 C66 C61 123.1(2) . . ?
C72 C67 C68 114.38(18) . . ?
C72 C67 B2 121.52(17) . . ?
C68 C67 B2 124.09(17) . . ?
C69 C68 C67 123.33(19) . . ?
C70 C69 C68 120.0(2) . . ?
C71 C70 C69 118.7(2) . . ?
C70 C71 C72 120.4(2) . . ?
C71 C72 C67 123.1(2) . . ?

loop_
_geom_bond_atom_site_label_1
_geom_bond_atom_site_label_2
_geom_bond_distance
_geom_bond_site_symmetry_2
_geom_bond_publ_flag
N1 S1 1.6465(17) . ?
N1 S2 1.6469(17) . ?
S1 C12 1.804(2) . ?
S1 C1 1.811(2) . ?
C1 C2 1.511(3) . ?
C2 O1 1.412(3) . ?
O1 C3 1.433(3) . ?
C3 C4 1.495(3) . ?
C4 O2 1.418(2) . ?
O2 C5 1.423(2) . ?
C5 C6 1.507(3) . ?
C6 S2 1.806(2) . ?
S2 C7 1.797(2) . ?
C7 C8 1.501(3) . ?
C8 O3 1.428(3) . ?
O3 C9 1.440(3) . ?
C9 C10 1.492(3) . ?
C10 O4 1.431(3) . ?
O4 C11 1.406(3) . ?
C11 C12 1.514(3) . ?
N2 S4 1.6439(16) . ?
N2 S3 1.6510(16) . ?
S3 C13 1.800(2) . ?
S3 C24 1.810(2) . ?
C13 C14 1.500(3) . ?
C14 O5 1.421(2) . ?
O5 C15 1.434(3) . ?
C15 C16 1.506(3) . ?
C16 O6 1.425(2) . ?
O6 C17 1.427(3) . ?
C17 C18 1.527(3) . ?
C18 S4 1.815(2) . ?
S4 C19 1.801(2) . ?
C19 C20 1.506(3) . ?
C20 O7 1.424(3) . ?
O7 C21 1.434(3) . ?
C21 C22 1.498(3) . ?
C22 O8 1.432(3) . ?
O8 C23 1.418(3) . ?
C23 C24 1.518(3) . ?
B1 C43 1.644(3) . ?
B1 C37 1.652(3) . ?
B1 C25 1.653(3) . ?
B1 C31 1.653(3) . ?
C25 C30 1.400(3) . ?
C25 C26 1.406(3) . ?
C26 C27 1.391(3) . ?
C27 C28 1.380(3) . ?
C28 C29 1.389(3) . ?
C29 C30 1.389(3) . ?
C31 C32 1.402(3) . ?
C31 C36 1.410(3) . ?
C32 C33 1.391(3) . ?
C33 C34 1.382(3) . ?
C34 C35 1.389(3) . ?
C35 C36 1.390(3) . ?
C37 C42 1.402(3) . ?
C37 C38 1.407(3) . ?
C38 C39 1.389(3) . ?
C39 C40 1.382(3) . ?
C40 C41 1.372(4) . ?
C41 C42 1.400(3) . ?
C43 C48 1.403(3) . ?
C43 C44 1.405(3) . ?
C44 C45 1.391(3) . ?
C45 C46 1.387(3) . ?
C46 C47 1.390(3) . ?
C47 C48 1.388(3) . ?
B2 C61 1.647(3) . ?
B2 C67 1.649(3) . ?
B2 C55 1.653(3) . ?
B2 C49 1.656(3) . ?
C49 C50 1.398(3) . ?
C49 C54 1.403(3) . ?
C50 C51 1.393(3) . ?
C51 C52 1.379(3) . ?
C52 C53 1.378(3) . ?
C53 C54 1.398(3) . ?
C55 C60 1.401(3) . ?
C55 C56 1.408(3) . ?
C56 C57 1.389(3) . ?
C57 C58 1.380(3) . ?
C58 C59 1.386(3) . ?
C59 C60 1.391(3) . ?
C61 C66 1.401(3) . ?
C61 C62 1.406(3) . ?
C62 C63 1.390(3) . ?
C63 C64 1.380(3) . ?
C64 C65 1.391(3) . ?
C65 C66 1.388(3) . ?
C67 C72 1.402(3) . ?
C67 C68 1.405(3) . ?
C68 C69 1.393(3) . ?
C69 C70 1.385(3) . ?
C70 C71 1.381(3) . ?
C71 C72 1.392(3) . ?

loop_
_geom_torsion_atom_site_label_1
_geom_torsion_atom_site_label_2
_geom_torsion_atom_site_label_3
_geom_torsion_atom_site_label_4
_geom_torsion
_geom_torsion_site_symmetry_1
_geom_torsion_site_symmetry_2
_geom_torsion_site_symmetry_3
_geom_torsion_site_symmetry_4
_geom_torsion_publ_flag
S2 N1 S1 C12 -129.15(11) . . . . ?
S2 N1 S1 C1 125.92(11) . . . . ?
N1 S1 C1 C2 -157.84(15) . . . . ?
C12 S1 C1 C2 93.93(17) . . . . ?
S1 C1 C2 O1 57.7(2) . . . . ?
C1 C2 O1 C3 75.4(2) . . . . ?
C2 O1 C3 C4 -119.5(2) . . . . ?
O1 C3 C4 O2 66.5(2) . . . . ?
C3 C4 O2 C5 175.29(18) . . . . ?
C4 O2 C5 C6 172.98(17) . . . . ?
O2 C5 C6 S2 -59.5(2) . . . . ?
S1 N1 S2 C7 146.82(11) . . . . ?
S1 N1 S2 C6 -109.47(11) . . . . ?
C5 C6 S2 N1 94.53(16) . . . . ?
C5 C6 S2 C7 -160.59(15) . . . . ?
N1 S2 C7 C8 -70.18(17) . . . . ?
C6 S2 C7 C8 -179.64(16) . . . . ?
S2 C7 C8 O3 -60.2(2) . . . . ?
C7 C8 O3 C9 160.97(17) . . . . ?
C8 O3 C9 C10 -94.8(2) . . . . ?
O3 C9 C10 O4 56.2(2) . . . . ?
C9 C10 O4 C11 174.05(18) . . . . ?
C10 O4 C11 C12 162.14(18) . . . . ?
O4 C11 C12 S1 -60.3(2) . . . . ?
N1 S1 C12 C11 92.91(17) . . . . ?
C1 S1 C12 C11 -159.53(16) . . . . ?
S4 N2 S3 C13 -139.23(11) . . . . ?
S4 N2 S3 C24 119.05(11) . . . . ?
N2 S3 C13 C14 72.21(16) . . . . ?
C24 S3 C13 C14 -179.38(15) . . . . ?
S3 C13 C14 O5 60.72(19) . . . . ?
C13 C14 O5 C15 -166.60(16) . . . . ?
C14 O5 C15 C16 60.7(2) . . . . ?
O5 C15 C16 O6 52.6(2) . . . . ?
C15 C16 O6 C17 -169.53(17) . . . . ?
C16 O6 C17 C18 90.4(2) . . . . ?
O6 C17 C18 S4 60.1(2) . . . . ?
S3 N2 S4 C19 -142.94(11) . . . . ?
S3 N2 S4 C18 114.13(11) . . . . ?
C17 C18 S4 N2 -111.61(15) . . . . ?
C17 C18 S4 C19 145.58(15) . . . . ?
N2 S4 C19 C20 69.20(16) . . . . ?
C18 S4 C19 C20 178.40(15) . . . . ?
S4 C19 C20 O7 53.12(19) . . . . ?
C19 C20 O7 C21 -169.29(17) . . . . ?
C20 O7 C21 C22 69.7(2) . . . . ?
O7 C21 C22 O8 57.6(3) . . . . ?
C21 C22 O8 C23 -166.24(18) . . . . ?
C22 O8 C23 C24 83.0(2) . . . . ?
O8 C23 C24 S3 59.4(2) . . . . ?
N2 S3 C24 C23 -113.26(16) . . . . ?
C13 S3 C24 C23 144.22(16) . . . . ?
C43 B1 C25 C30 -139.88(19) . . . . ?
C37 B1 C25 C30 -20.2(3) . . . . ?
C31 B1 C25 C30 98.5(2) . . . . ?
C43 B1 C25 C26 44.3(2) . . . . ?
C37 B1 C25 C26 163.99(17) . . . . ?
C31 B1 C25 C26 -77.3(2) . . . . ?
C30 C25 C26 C27 -1.9(3) . . . . ?
B1 C25 C26 C27 174.30(18) . . . . ?
C25 C26 C27 C28 1.1(3) . . . . ?
C26 C27 C28 C29 -0.1(3) . . . . ?
C27 C28 C29 C30 0.0(3) . . . . ?
C28 C29 C30 C25 -0.9(3) . . . . ?
C26 C25 C30 C29 1.8(3) . . . . ?
B1 C25 C30 C29 -174.23(19) . . . . ?
C43 B1 C31 C32 -97.5(2) . . . . ?
C37 B1 C31 C32 146.34(18) . . . . ?
C25 B1 C31 C32 23.7(3) . . . . ?
C43 B1 C31 C36 80.9(2) . . . . ?
C37 B1 C31 C36 -35.3(2) . . . . ?
C25 B1 C31 C36 -157.90(17) . . . . ?
C36 C31 C32 C33 -1.4(3) . . . . ?
B1 C31 C32 C33 177.11(18) . . . . ?
C31 C32 C33 C34 0.6(3) . . . . ?
C32 C33 C34 C35 0.3(3) . . . . ?
C33 C34 C35 C36 -0.2(3) . . . . ?
C34 C35 C36 C31 -0.8(3) . . . . ?
C32 C31 C36 C35 1.5(3) . . . . ?
B1 C31 C36 C35 -177.08(18) . . . . ?
C43 B1 C37 C42 -2.2(2) . . . . ?
C25 B1 C37 C42 -123.6(2) . . . . ?
C31 B1 C37 C42 116.5(2) . . . . ?
C43 B1 C37 C38 -176.48(17) . . . . ?
C25 B1 C37 C38 62.1(2) . . . . ?
C31 B1 C37 C38 -57.8(2) . . . . ?
C42 C37 C38 C39 1.4(3) . . . . ?
B1 C37 C38 C39 176.21(18) . . . . ?
C37 C38 C39 C40 -2.3(3) . . . . ?
C38 C39 C40 C41 1.4(3) . . . . ?
C39 C40 C41 C42 0.3(3) . . . . ?
C40 C41 C42 C37 -1.1(3) . . . . ?
C38 C37 C42 C41 0.3(3) . . . . ?
B1 C37 C42 C41 -174.31(18) . . . . ?
C37 B1 C43 C48 -87.4(2) . . . . ?
C25 B1 C43 C48 36.0(2) . . . . ?
C31 B1 C43 C48 156.44(18) . . . . ?
C37 B1 C43 C44 84.2(2) . . . . ?
C25 B1 C43 C44 -152.38(18) . . . . ?
C31 B1 C43 C44 -31.9(2) . . . . ?
C48 C43 C44 C45 2.0(3) . . . . ?
B1 C43 C44 C45 -170.21(18) . . . . ?
C43 C44 C45 C46 -0.1(3) . . . . ?
C44 C45 C46 C47 -1.5(3) . . . . ?
C45 C46 C47 C48 1.2(3) . . . . ?
C46 C47 C48 C43 0.9(3) . . . . ?
C44 C43 C48 C47 -2.4(3) . . . . ?
B1 C43 C48 C47 169.92(19) . . . . ?
C61 B2 C49 C50 -84.3(2) . . . . ?
C67 B2 C49 C50 33.8(2) . . . . ?
C55 B2 C49 C50 155.13(17) . . . . ?
C61 B2 C49 C54 90.1(2) . . . . ?
C67 B2 C49 C54 -151.83(19) . . . . ?
C55 B2 C49 C54 -30.5(2) . . . . ?
C54 C49 C50 C51 -2.4(3) . . . . ?
B2 C49 C50 C51 172.44(18) . . . . ?
C49 C50 C51 C52 1.4(3) . . . . ?
C50 C51 C52 C53 0.5(3) . . . . ?
C51 C52 C53 C54 -1.1(3) . . . . ?
C52 C53 C54 C49 -0.1(3) . . . . ?
C50 C49 C54 C53 1.8(3) . . . . ?
B2 C49 C54 C53 -172.97(19) . . . . ?
C61 B2 C55 C60 -40.5(2) . . . . ?
C67 B2 C55 C60 -159.94(18) . . . . ?
C49 B2 C55 C60 78.9(2) . . . . ?
C61 B2 C55 C56 143.76(18) . . . . ?
C67 B2 C55 C56 24.3(3) . . . . ?
C49 B2 C55 C56 -96.9(2) . . . . ?
C60 C55 C56 C57 -1.3(3) . . . . ?
B2 C55 C56 C57 174.67(18) . . . . ?
C55 C56 C57 C58 0.3(3) . . . . ?
C56 C57 C58 C59 0.4(3) . . . . ?
C57 C58 C59 C60 -0.1(3) . . . . ?
C58 C59 C60 C55 -1.0(3) . . . . ?
C56 C55 C60 C59 1.7(3) . . . . ?
B2 C55 C60 C59 -174.5(2) . . . . ?
C67 B2 C61 C66 -94.4(2) . . . . ?
C55 B2 C61 C66 144.40(18) . . . . ?
C49 B2 C61 C66 25.2(2) . . . . ?
C67 B2 C61 C62 78.1(2) . . . . ?
C55 B2 C61 C62 -43.1(2) . . . . ?
C49 B2 C61 C62 -162.28(17) . . . . ?
C66 C61 C62 C63 3.1(3) . . . . ?
B2 C61 C62 C63 -170.01(19) . . . . ?
C61 C62 C63 C64 -1.9(3) . . . . ?
C62 C63 C64 C65 -0.6(3) . . . . ?
C63 C64 C65 C66 1.8(3) . . . . ?
C64 C65 C66 C61 -0.5(3) . . . . ?
C62 C61 C66 C65 -1.8(3) . . . . ?
B2 C61 C66 C65 171.12(19) . . . . ?
C61 B2 C67 C72 163.46(18) . . . . ?
C55 B2 C67 C72 -75.3(2) . . . . ?
C49 B2 C67 C72 44.8(2) . . . . ?
C61 B2 C67 C68 -17.0(2) . . . . ?
C55 B2 C67 C68 104.2(2) . . . . ?
C49 B2 C67 C68 -135.70(19) . . . . ?
C72 C67 C68 C69 0.4(3) . . . . ?
B2 C67 C68 C69 -179.12(19) . . . . ?
C67 C68 C69 C70 -0.5(3) . . . . ?
C68 C69 C70 C71 0.4(3) . . . . ?
C69 C70 C71 C72 -0.1(3) . . . . ?
C70 C71 C72 C67 0.1(3) . . . . ?
C68 C67 C72 C71 -0.2(3) . . . . ?
B2 C67 C72 C71 179.37(18) . . . . ?
